data_2210352
loop_
_publ_author_name
'N. Kiruthiga'
'S. Athimoolam'
'S. Saravanan'
'S. Muthusubramanian'
'S. Natarajan'

_publ_section_title
;
 2-(1<i>H</i>-1,3-Benzimidazol-2-ylsulfanyl)-1-(4-methylphenyl)ethanone
 semicarbazone
;
_journal_coeditor_code OB2042
_journal_issue 9
_journal_name_full 'Acta Crystallographica Section E'
_journal_page_first o3897
_journal_page_last o3899
_journal_paper_doi 10.1107/S1600536806031485
_journal_volume 62
_journal_year 2006
_chemical_formula_iupac 'C17 H17 N5 O S'
_chemical_formula_moiety 'C17 H17 N5 O S'
_chemical_formula_sum 'C17 H17 N5 O S'
_chemical_formula_weight 339.43
_chemical_melting_point 445
_chemical_name_systematic
;
2-(1H-1,3-Benzimidazol-2-ylsulfanyl)-1-(4-methylphenyl)ethanone
semicarbazone
;
_space_group_IT_number 88
_symmetry_cell_setting tetragonal
_symmetry_space_group_name_Hall '-I 4ad'
_symmetry_space_group_name_H-M 'I 41/a :2'
_atom_sites_solution_hydrogens geom
_atom_sites_solution_primary direct
_atom_sites_solution_secondary difmap
_audit_creation_method SHELXTL/PC
_cell_angle_alpha 90.00
_cell_angle_beta 90.00
_cell_angle_gamma 90.00
_cell_formula_units_Z 16
_cell_length_a 21.525(5)
_cell_length_b 21.525(5)
_cell_length_c 17.396(4)
_cell_measurement_reflns_used 25
_cell_measurement_temperature 293(2)
_cell_measurement_theta_max 13.88
_cell_measurement_theta_min 10.01
_cell_volume 8060(3)
_computing_cell_refinement 'CAD-4 EXPRESS'
_computing_data_collection 'CAD-4 EXPRESS (Enraf--Nonius, 1994)'
_computing_data_reduction 'XCAD4 (Harms & Wocadlo, 1995)'
_computing_molecular_graphics 'SHELXTL/PC and PLATON (Spek, 2003)'
_computing_publication_material SHELXTL/PC
_computing_structure_refinement SHELXTL/PC
_computing_structure_solution 'SHELXTL/PC (Bruker, 2000)'
_diffrn_ambient_temperature 293(2)
_diffrn_measured_fraction_theta_full 0.999
_diffrn_measured_fraction_theta_max 0.999
_diffrn_measurement_device_type 'Nonius MACH3 sealed-tube'
_diffrn_measurement_method \w-2\q
_diffrn_radiation_monochromator graphite
_diffrn_radiation_source 'fine-focus sealed tube'
_diffrn_radiation_type MoK\a
_diffrn_radiation_wavelength 0.71069
_diffrn_reflns_av_R_equivalents 0.0571
_diffrn_reflns_av_sigmaI/netI 0.1794
_diffrn_reflns_limit_h_max 25
_diffrn_reflns_limit_h_min 0
_diffrn_reflns_limit_k_max 25
_diffrn_reflns_limit_k_min 0
_diffrn_reflns_limit_l_max 20
_diffrn_reflns_limit_l_min -1
_diffrn_reflns_number 4008
_diffrn_reflns_theta_full 25.0
_diffrn_reflns_theta_max 24.97
_diffrn_reflns_theta_min 2.42
_diffrn_standards_decay_% 0
_diffrn_standards_interval_time 60
_diffrn_standards_number 3
_exptl_absorpt_coefficient_mu 0.172
_exptl_absorpt_correction_type none
_exptl_crystal_colour colourless
_exptl_crystal_density_diffrn 1.119
_exptl_crystal_density_meas 1.08(5)
_exptl_crystal_density_method
;
flotation in a mixture of xylene and carbon tetrachloride
;
_exptl_crystal_description block
_exptl_crystal_F_000 2848
_exptl_crystal_size_max 0.21
_exptl_crystal_size_mid 0.18
_exptl_crystal_size_min 0.14
_refine_diff_density_max 0.31
_refine_diff_density_min -0.20
_refine_ls_extinction_method none
_refine_ls_goodness_of_fit_ref 0.851
_refine_ls_hydrogen_treatment constr
_refine_ls_matrix_type full
_refine_ls_number_parameters 218
_refine_ls_number_reflns 3534
_refine_ls_number_restraints 0
_refine_ls_restrained_S_all 0.851
_refine_ls_R_factor_all 0.2135
_refine_ls_R_factor_gt 0.0711
_refine_ls_shift/su_max 0.000
_refine_ls_shift/su_mean 0.000
_refine_ls_structure_factor_coef Fsqd
_refine_ls_weighting_details 'calc w=1/[\s^2^(Fo^2^)+(0.1015P)^2^] where P=(Fo^2^+2Fc^2^)/3'
_refine_ls_weighting_scheme calc
_refine_ls_wR_factor_gt 0.1750
_refine_ls_wR_factor_ref 0.2107
_reflns_number_gt 1189
_reflns_number_total 3534
_reflns_threshold_expression I>2\s(I)
_cod_data_source_file ob2042.cif
_cod_data_source_block I
_cod_original_cell_volume 8060(4)
_cod_original_sg_symbol_H-M 'I 41/a'
_cod_database_code 2210352
_cod_database_fobs_code 2210352

loop_
_symmetry_equiv_pos_as_xyz
'x, y, z'
'-x, -y+1/2, z'
'-y+3/4, x+1/4, z+1/4'
'y+1/4, -x+1/4, z+1/4'
'x+1/2, y+1/2, z+1/2'
'-x+1/2, -y+1, z+1/2'
'-y+5/4, x+3/4, z+3/4'
'y+3/4, -x+3/4, z+3/4'
'-x, -y, -z'
'x, y-1/2, -z'
'y-3/4, -x-1/4, -z-1/4'
'-y-1/4, x-1/4, -z-1/4'
'-x+1/2, -y+1/2, -z+1/2'
'x+1/2, y, -z+1/2'
'y-1/4, -x+1/4, -z+1/4'
'-y+1/4, x+1/4, -z+1/4'

loop_
_atom_site_type_symbol
_atom_site_label
_atom_site_fract_x
_atom_site_fract_y
_atom_site_fract_z
_atom_site_U_iso_or_equiv
_atom_site_adp_type
_atom_site_calc_flag
_atom_site_refinement_flags
_atom_site_occupancy
N N11 0.5123(2) 0.1589(2) 0.2713(2) 0.0663(13) Uani d . 1
H H11A 0.4849 0.1817 0.2935 0.080 Uiso calc R 1
H H11B 0.5070 0.1473 0.2245 0.080 Uiso calc R 1
O O12 0.57371(16) 0.15675(15) 0.3773(2) 0.0549(10) Uani d . 1
C C1 0.5630(2) 0.1416(2) 0.3095(3) 0.0482(13) Uani d . 1
N N2 0.60433(19) 0.10397(18) 0.2730(2) 0.0507(11) Uani d . 1
H H2 0.6376 0.0919 0.2960 0.061 Uiso calc R 1
N N3 0.5922(2) 0.0852(2) 0.1981(2) 0.0562(12) Uani d . 1
C C4 0.6296(3) 0.0446(3) 0.1693(3) 0.0557(15) Uani d . 1
C C5 0.6838(3) 0.0148(3) 0.2101(3) 0.0653(17) Uani d . 1
H H5A 0.6825 -0.0297 0.2007 0.078 Uiso calc R 1
H H5B 0.6789 0.0211 0.2649 0.078 Uiso calc R 1
S S6 0.75954(7) 0.04394(8) 0.18116(9) 0.0725(5) Uani d . 1
C C7 0.7678(3) 0.1083(3) 0.2423(3) 0.0561(15) Uani d . 1
N N8 0.8157(2) 0.1480(2) 0.2323(3) 0.0608(13) Uani d . 1
H H8 0.8442 0.1458 0.1977 0.073 Uiso calc R 1
N N9 0.7319(2) 0.1223(2) 0.3012(2) 0.0576(12) Uani d . 1
C C1A 0.8101(3) 0.1925(3) 0.2886(3) 0.0589(15) Uani d . 1
C C2A 0.8440(3) 0.2445(3) 0.3055(4) 0.0786(19) Uani d . 1
H H2A 0.8789 0.2552 0.2769 0.094 Uiso calc R 1
C C3A 0.8246(3) 0.2801(3) 0.3659(5) 0.088(2) Uani d . 1
H H3A 0.8468 0.3156 0.3786 0.106 Uiso calc R 1
C C4A 0.7724(3) 0.2646(3) 0.4089(4) 0.081(2) Uani d . 1
H H4A 0.7605 0.2902 0.4494 0.098 Uiso calc R 1
C C5A 0.7381(3) 0.2125(3) 0.3932(3) 0.0674(17) Uani d . 1
H H5A1 0.7036 0.2017 0.4226 0.081 Uiso calc R 1
C C6A 0.7573(2) 0.1765(3) 0.3310(3) 0.0537(14) Uani d . 1
C C1B 0.6184(3) 0.0267(3) 0.0879(3) 0.0645(16) Uani d . 1
C C2B 0.5795(3) 0.0612(4) 0.0428(4) 0.095(2) Uani d . 1
H H2B 0.5606 0.0967 0.0624 0.114 Uiso calc R 1
C C3B 0.5684(4) 0.0430(5) -0.0321(5) 0.125(3) Uani d . 1
H H3B 0.5417 0.0669 -0.0620 0.150 Uiso calc R 1
C C4B 0.5951(4) -0.0091(5) -0.0649(4) 0.103(3) Uani d . 1
C C5B 0.6339(4) -0.0415(4) -0.0207(4) 0.099(2) Uani d . 1
H H5B1 0.6537 -0.0762 -0.0410 0.119 Uiso calc R 1
C C6B 0.6454(3) -0.0249(3) 0.0550(4) 0.0856(19) Uani d . 1
H H6B 0.6721 -0.0492 0.0844 0.103 Uiso calc R 1
C C7B 0.5807(4) -0.0277(5) -0.1481(4) 0.153(4) Uani d . 1
H H7B1 0.6188 -0.0311 -0.1765 0.230 Uiso calc R 1
H H7B2 0.5548 0.0034 -0.1714 0.230 Uiso calc R 1
H H7B3 0.5596 -0.0669 -0.1486 0.230 Uiso calc R 1

loop_
_atom_site_aniso_label
_atom_site_aniso_U_11
_atom_site_aniso_U_22
_atom_site_aniso_U_33
_atom_site_aniso_U_12
_atom_site_aniso_U_13
_atom_site_aniso_U_23
N11 0.056(3) 0.079(3) 0.064(3) 0.016(3) 0.009(3) -0.008(3)
O12 0.068(3) 0.053(2) 0.044(2) 0.0016(18) 0.000(2) -0.0047(18)
C1 0.042(3) 0.045(3) 0.057(4) -0.002(3) 0.012(3) 0.013(3)
N2 0.046(3) 0.063(3) 0.043(3) 0.006(2) 0.007(2) 0.004(2)
N3 0.058(3) 0.071(3) 0.039(3) -0.009(3) 0.007(2) 0.000(2)
C4 0.057(4) 0.055(4) 0.056(4) -0.014(3) 0.011(3) -0.001(3)
C5 0.077(4) 0.054(4) 0.065(4) -0.004(3) 0.011(3) -0.006(3)
S6 0.0615(11) 0.0919(13) 0.0640(10) 0.0050(9) 0.0097(8) -0.0077(9)
C7 0.050(4) 0.063(4) 0.055(4) -0.007(3) -0.004(3) 0.011(3)
N8 0.043(3) 0.085(4) 0.055(3) -0.015(3) 0.003(2) 0.015(3)
N9 0.058(3) 0.060(3) 0.055(3) -0.007(3) 0.006(3) 0.003(3)
C1A 0.059(4) 0.066(4) 0.052(4) -0.009(3) -0.009(3) 0.016(3)
C2A 0.070(5) 0.067(5) 0.099(5) -0.020(4) 0.004(4) 0.016(4)
C3A 0.082(5) 0.049(4) 0.134(7) -0.011(4) -0.021(5) 0.005(5)
C4A 0.070(5) 0.067(5) 0.107(6) -0.002(4) -0.002(4) -0.009(4)
C5A 0.062(4) 0.062(4) 0.078(5) -0.004(4) 0.007(3) -0.001(4)
C6A 0.054(4) 0.050(4) 0.058(3) -0.012(3) 0.001(3) 0.011(3)
C1B 0.055(4) 0.080(5) 0.058(4) -0.008(4) 0.007(3) -0.018(4)
C2B 0.110(6) 0.123(6) 0.053(4) 0.032(5) -0.013(4) -0.026(4)
C3B 0.133(7) 0.172(9) 0.070(5) 0.024(7) -0.031(5) -0.020(6)
C4B 0.098(6) 0.146(8) 0.063(5) -0.035(6) 0.019(5) -0.044(5)
C5B 0.107(6) 0.110(6) 0.080(6) -0.013(5) 0.001(5) -0.038(5)
C6B 0.087(5) 0.098(5) 0.071(5) 0.000(4) -0.004(4) -0.022(4)
C7B 0.137(8) 0.243(11) 0.079(5) -0.026(7) -0.006(5) -0.067(6)

loop_
_atom_type_symbol
_atom_type_description
_atom_type_scat_dispersion_real
_atom_type_scat_dispersion_imag
_atom_type_scat_source
C C 0.0033 0.0016 'International Tables Vol C Tables 4.2.6.8 and 6.1.1.4'
H H 0.0000 0.0000 'International Tables Vol C Tables 4.2.6.8 and 6.1.1.4'
N N 0.0061 0.0033 'International Tables Vol C Tables 4.2.6.8 and 6.1.1.4'
O O 0.0106 0.0060 'International Tables Vol C Tables 4.2.6.8 and 6.1.1.4'
S S 0.1246 0.1234 'International Tables Vol C Tables 4.2.6.8 and 6.1.1.4'

loop_
_geom_angle_atom_site_label_1
_geom_angle_atom_site_label_2
_geom_angle_atom_site_label_3
_geom_angle
C1 N11 H11A 120.0
C1 N11 H11B 120.0
H11A N11 H11B 120.0
O12 C1 N11 123.4(5)
O12 C1 N2 118.5(5)
N11 C1 N2 118.0(5)
C1 N2 N3 119.2(4)
C1 N2 H2 120.4
N3 N2 H2 120.4
C4 N3 N2 116.4(4)
N3 C4 C1B 116.4(5)
N3 C4 C5 126.0(5)
C1B C4 C5 117.5(5)
C4 C5 S6 114.5(4)
C4 C5 H5A 108.6
S6 C5 H5A 108.6
C4 C5 H5B 108.6
S6 C5 H5B 108.6
H5A C5 H5B 107.6
C7 S6 C5 101.3(3)
N9 C7 N8 113.8(5)
N9 C7 S6 126.3(4)
N8 C7 S6 119.8(5)
C7 N8 C1A 106.3(5)
C7 N8 H8 126.8
C1A N8 H8 126.8
C7 N9 C6A 104.5(5)
C2A C1A N8 132.6(6)
C2A C1A C6A 121.5(6)
N8 C1A C6A 106.0(5)
C3A C2A C1A 117.5(6)
C3A C2A H2A 121.3
C1A C2A H2A 121.3
C2A C3A C4A 121.8(6)
C2A C3A H3A 119.1
C4A C3A H3A 119.1
C5A C4A C3A 121.6(6)
C5A C4A H4A 119.2
C3A C4A H4A 119.2
C4A C5A C6A 116.7(6)
C4A C5A H5A1 121.6
C6A C5A H5A1 121.6
N9 C6A C5A 129.7(5)
N9 C6A C1A 109.3(5)
C5A C6A C1A 120.9(5)
C2B C1B C6B 117.3(6)
C2B C1B C4 120.3(6)
C6B C1B C4 122.4(6)
C1B C2B C3B 119.5(7)
C1B C2B H2B 120.3
C3B C2B H2B 120.3
C2B C3B C4B 123.2(8)
C2B C3B H3B 118.4
C4B C3B H3B 118.4
C5B C4B C3B 116.5(7)
C5B C4B C7B 122.3(9)
C3B C4B C7B 121.1(9)
C4B C5B C6B 121.7(8)
C4B C5B H5B1 119.2
C6B C5B H5B1 119.2
C1B C6B C5B 121.8(7)
C1B C6B H6B 119.1
C5B C6B H6B 119.1
C4B C7B H7B1 109.5
C4B C7B H7B2 109.5
H7B1 C7B H7B2 109.5
C4B C7B H7B3 109.5
H7B1 C7B H7B3 109.5
H7B2 C7B H7B3 109.5

loop_
_geom_bond_atom_site_label_1
_geom_bond_atom_site_label_2
_geom_bond_distance
_geom_bond_publ_flag
N11 C1 1.331(6) y
N11 H11A 0.8600 ?
N11 H11B 0.8600 ?
O12 C1 1.245(6) y
C1 N2 1.360(6) y
N2 N3 1.389(5) y
N2 H2 0.8600 ?
N3 C4 1.290(6) y
C4 C1B 1.488(7) ?
C4 C5 1.508(7) ?
C5 S6 1.819(6) ?
C5 H5A 0.9700 ?
C5 H5B 0.9700 ?
S6 C7 1.756(6) ?
C7 N9 1.318(6) ?
C7 N8 1.351(6) ?
N8 C1A 1.376(7) ?
N8 H8 0.8600 ?
N9 C6A 1.389(6) ?
C1A C2A 1.367(8) ?
C1A C6A 1.398(7) ?
C2A C3A 1.366(8) ?
C2A H2A 0.9300 ?
C3A C4A 1.390(8) ?
C3A H3A 0.9300 ?
C4A C5A 1.369(7) ?
C4A H4A 0.9300 ?
C5A C6A 1.395(7) ?
C5A H5A1 0.9300 ?
C1B C2B 1.368(8) ?
C1B C6B 1.376(8) ?
C2B C3B 1.382(9) ?
C2B H2B 0.9300 ?
C3B C4B 1.383(10) ?
C3B H3B 0.9300 ?
C4B C5B 1.332(10) ?
C4B C7B 1.534(9) ?
C5B C6B 1.387(8) ?
C5B H5B1 0.9300 ?
C6B H6B 0.9300 ?
C7B H7B1 0.9600 ?
C7B H7B2 0.9600 ?
C7B H7B3 0.9600 ?

loop_
_geom_hbond_atom_site_label_D
_geom_hbond_atom_site_label_H
_geom_hbond_atom_site_label_A
_geom_hbond_site_symmetry_A
_geom_hbond_distance_DH
_geom_hbond_distance_HA
_geom_hbond_distance_DA
_geom_hbond_angle_DHA
N11 H11A O12 11_666 0.86 2.18 2.901(5) 141.6
N11 H11B N3 . 0.86 2.31 2.663(6) 104.5
N2 H2 N9 . 0.86 2.13 2.817(6) 135.9
N8 H8 O12 8_554 0.86 1.93 2.747(6) 156.9

loop_
_geom_torsion_atom_site_label_1
_geom_torsion_atom_site_label_2
_geom_torsion_atom_site_label_3
_geom_torsion_atom_site_label_4
_geom_torsion
_geom_torsion_publ_flag
O12 C1 N2 N3 178.2(4) y
N11 C1 N2 N3 0.0(6) y
C1 N2 N3 C4 -173.2(4) ?
N2 N3 C4 C1B -177.3(4) ?
N2 N3 C4 C5 1.8(7) ?
N3 C4 C5 S6 -104.9(6) ?
C1B C4 C5 S6 74.2(5) ?
C4 C5 S6 C7 86.5(4) ?
C5 S6 C7 N9 10.4(6) ?
C5 S6 C7 N8 -171.8(4) ?
N9 C7 N8 C1A -1.3(6) ?
S6 C7 N8 C1A -179.4(4) ?
N8 C7 N9 C6A 1.8(6) ?
S6 C7 N9 C6A 179.7(4) ?
C7 N8 C1A C2A -178.3(6) ?
C7 N8 C1A C6A 0.2(6) ?
N8 C1A C2A C3A 178.8(6) ?
C6A C1A C2A C3A 0.4(9) ?
C1A C2A C3A C4A -0.1(10) ?
C2A C3A C4A C5A 0.5(10) ?
C3A C4A C5A C6A -1.2(9) ?
C7 N9 C6A C5A 179.4(6) ?
C7 N9 C6A C1A -1.6(6) ?
C4A C5A C6A N9 -179.4(5) ?
C4A C5A C6A C1A 1.6(8) ?
C2A C1A C6A N9 179.6(5) ?
N8 C1A C6A N9 0.8(6) ?
C2A C1A C6A C5A -1.3(8) ?
N8 C1A C6A C5A 180.0(5) ?
N3 C4 C1B C2B 13.5(8) ?
C5 C4 C1B C2B -165.7(6) ?
N3 C4 C1B C6B -165.7(6) ?
C5 C4 C1B C6B 15.1(8) ?
C6B C1B C2B C3B 0.8(10) ?
C4 C1B C2B C3B -178.4(6) ?
C1B C2B C3B C4B -0.2(13) ?
C2B C3B C4B C5B -1.2(13) ?
C2B C3B C4B C7B 179.4(8) ?
C3B C4B C5B C6B 1.9(12) ?
C7B C4B C5B C6B -178.7(7) ?
C2B C1B C6B C5B -0.1(10) ?
C4 C1B C6B C5B 179.1(6) ?
C4B C5B C6B C1B -1.3(12) ?

loop_
_cod_related_entry_id
_cod_related_entry_database
_cod_related_entry_code
1 ChemSpider 21178764
